data_4026159
loop_
_publ_author_name
'Lele Wen'
'Qilong Shen'
'Xiaolong Wan'
'Long Lu'

_publ_section_title
;
 Enantioselective Friedel-Crafts Alkylation of Indoles with
 Trifluoroethylidene Malonates by Copper-Bis(oxazoline) Complexes:
 Construction of Trifluoromethyl-Substituted Stereogenic Tertiary Carbon
 Center
;
_journal_name_full 'Journal of Organic Chemistry'
_journal_page_first 2282
_journal_page_last 2285
_journal_paper_doi 10.1021/jo1024333
_journal_volume 76
_journal_year 2011
_chemical_formula_sum 'C25 H21 F3 N2 O2 S'
_chemical_formula_weight 470.50
_chemical_name_systematic
; 
 ? 
;
_space_group_IT_number 4
_symmetry_cell_setting monoclinic
_symmetry_space_group_name_Hall 'P 2yb'
_symmetry_space_group_name_H-M 'P 1 21 1'
_atom_sites_solution_hydrogens geom
_atom_sites_solution_primary direct
_atom_sites_solution_secondary difmap
_audit_creation_method SHELXL-97
_cell_angle_alpha 90.00
_cell_angle_beta 103.810(2)
_cell_angle_gamma 90.00
_cell_formula_units_Z 2
_cell_length_a 10.7183(14)
_cell_length_b 8.8432(12)
_cell_length_c 12.4477(17)
_cell_measurement_reflns_used 1699
_cell_measurement_temperature 293(2)
_cell_measurement_theta_max 42.989
_cell_measurement_theta_min 5.708
_cell_volume 1145.7(3)
_computing_cell_refinement 'Bruker SMART'
_computing_data_collection 'Bruker SMART'
_computing_data_reduction 'Bruker SHELXTL'
_computing_molecular_graphics 'Bruker SHELXTL'
_computing_publication_material 'Bruker SHELXTL'
_computing_structure_refinement 'SHELXL-97 (Sheldrick, 1997)'
_computing_structure_solution 'SHELXS-97 (Sheldrick, 1990)'
_diffrn_ambient_temperature 293(2)
_diffrn_measured_fraction_theta_full 0.994
_diffrn_measured_fraction_theta_max 0.994
_diffrn_measurement_device_type 'CCD area detector'
_diffrn_measurement_method 'phi and omega scans'
_diffrn_radiation_monochromator graphite
_diffrn_radiation_source 'fine-focus sealed tube'
_diffrn_radiation_type MoK\a
_diffrn_radiation_wavelength 0.71073
_diffrn_reflns_av_R_equivalents 0.0332
_diffrn_reflns_av_sigmaI/netI 0.0764
_diffrn_reflns_limit_h_max 13
_diffrn_reflns_limit_h_min -8
_diffrn_reflns_limit_k_max 11
_diffrn_reflns_limit_k_min -11
_diffrn_reflns_limit_l_max 15
_diffrn_reflns_limit_l_min -15
_diffrn_reflns_number 6811
_diffrn_reflns_theta_full 26.98
_diffrn_reflns_theta_max 26.98
_diffrn_reflns_theta_min 1.68
_exptl_absorpt_coefficient_mu 0.190
_exptl_absorpt_correction_T_max 1.0000
_exptl_absorpt_correction_T_min 0.4776
_exptl_absorpt_correction_type empirical
_exptl_absorpt_process_details sadabs
_exptl_crystal_colour colorless
_exptl_crystal_density_diffrn 1.364
_exptl_crystal_description prismatic
_exptl_crystal_F_000 488
_exptl_crystal_size_max 0.350
_exptl_crystal_size_mid 0.297
_exptl_crystal_size_min 0.069
_refine_diff_density_max 0.330
_refine_diff_density_min -0.221
_refine_diff_density_rms 0.031
_refine_ls_abs_structure_details 'Flack H D (1983), Acta Cryst. A39, 876-881'
_refine_ls_abs_structure_Flack 0.00(7)
_refine_ls_extinction_method none
_refine_ls_goodness_of_fit_ref 0.811
_refine_ls_hydrogen_treatment mixed
_refine_ls_matrix_type full
_refine_ls_number_parameters 303
_refine_ls_number_reflns 4721
_refine_ls_number_restraints 1
_refine_ls_restrained_S_all 0.811
_refine_ls_R_factor_all 0.0660
_refine_ls_R_factor_gt 0.0426
_refine_ls_shift/su_max 0.000
_refine_ls_shift/su_mean 0.000
_refine_ls_structure_factor_coef Fsqd
_refine_ls_weighting_details 'calc w=1/[\s^2^(Fo^2^)+(0.0225P)^2^+0.0000P] where P=(Fo^2^+2Fc^2^)/3'
_refine_ls_weighting_scheme calc
_refine_ls_wR_factor_gt 0.0690
_refine_ls_wR_factor_ref 0.0744
_reflns_number_gt 3067
_reflns_number_total 4721
_reflns_threshold_expression >2sigma(I)
_cod_data_source_file jo1024333_si_003.cif
_cod_data_source_block cd201372
_cod_database_code 4026159

loop_
_symmetry_equiv_pos_as_xyz
'x, y, z'
'-x, y+1/2, -z'

loop_
_atom_site_label
_atom_site_type_symbol
_atom_site_fract_x
_atom_site_fract_y
_atom_site_fract_z
_atom_site_U_iso_or_equiv
_atom_site_adp_type
_atom_site_occupancy
_atom_site_symmetry_multiplicity
_atom_site_calc_flag
_atom_site_refinement_flags
S1 S 0.31087(6) 0.09700(8) 0.12324(5) 0.04883(18) Uani 1 1 d .
F1 F 0.32159(18) 0.0863(3) -0.30718(13) 0.1061(7) Uani 1 1 d .
F2 F 0.46874(15) 0.0241(2) -0.16684(14) 0.0871(6) Uani 1 1 d .
F3 F 0.27326(18) -0.0043(2) -0.16517(17) 0.0942(6) Uani 1 1 d .
O1 O 0.38774(17) -0.0251(2) 0.09871(15) 0.0621(5) Uani 1 1 d .
O2 O 0.18856(15) 0.0658(2) 0.14464(14) 0.0596(6) Uani 1 1 d .
N1 N 0.28345(18) 0.2127(2) 0.01972(16) 0.0443(5) Uani 1 1 d .
N2 N 0.0502(2) 0.4447(3) -0.17995(18) 0.0473(6) Uani 1 1 d .
C1 C 0.3542(2) 0.2469(3) -0.15422(19) 0.0441(7) Uani 1 1 d .
H1 H 0.4191 0.3041 -0.1810 0.053 Uiso 1 1 calc R
C2 C 0.3913(2) 0.2542(3) -0.02811(18) 0.0450(7) Uani 1 1 d .
H2A H 0.4627 0.1861 -0.0003 0.054 Uiso 1 1 calc R
H2B H 0.4193 0.3560 -0.0050 0.054 Uiso 1 1 calc R
C3 C 0.1607(2) 0.2976(3) -0.01243(19) 0.0414(7) Uani 1 1 d .
H3 H 0.0910 0.2244 -0.0170 0.050 Uiso 1 1 calc R
C4 C 0.1506(2) 0.3569(3) -0.12651(19) 0.0387(6) Uani 1 1 d .
C5 C 0.2293(2) 0.3269(3) -0.1938(2) 0.0421(6) Uani 1 1 d .
C6 C 0.1725(2) 0.3966(3) -0.2986(2) 0.0462(7) Uani 1 1 d .
C7 C 0.0609(2) 0.4705(3) -0.2862(2) 0.0476(7) Uani 1 1 d .
C8 C -0.0166(3) 0.5520(3) -0.3704(2) 0.0625(9) Uani 1 1 d .
H8 H -0.0889 0.6028 -0.3603 0.075 Uiso 1 1 calc R
C9 C 0.0173(3) 0.5555(4) -0.4702(2) 0.0765(10) Uani 1 1 d .
H9 H -0.0335 0.6092 -0.5289 0.092 Uiso 1 1 calc R
C10 C 0.1251(3) 0.4808(4) -0.4854(2) 0.0709(10) Uani 1 1 d .
H10 H 0.1438 0.4826 -0.5546 0.085 Uiso 1 1 calc R
C11 C 0.2052(3) 0.4042(4) -0.4004(2) 0.0594(8) Uani 1 1 d .
H11 H 0.2797 0.3583 -0.4104 0.071 Uiso 1 1 calc R
C12 C 0.3544(3) 0.0907(4) -0.1971(2) 0.0628(8) Uani 1 1 d .
C13 C 0.1433(2) 0.4195(3) 0.06861(19) 0.0436(7) Uani 1 1 d .
C14 C 0.0504(2) 0.4016(4) 0.1276(2) 0.0601(8) Uani 1 1 d .
H14 H -0.0038 0.3179 0.1151 0.072 Uiso 1 1 calc R
C15 C 0.0382(3) 0.5085(5) 0.2057(2) 0.0793(12) Uani 1 1 d .
H15 H -0.0247 0.4963 0.2450 0.095 Uiso 1 1 calc R
C16 C 0.1168(4) 0.6312(5) 0.2258(3) 0.0822(12) Uani 1 1 d .
H16 H 0.1098 0.7006 0.2801 0.099 Uiso 1 1 calc R
C17 C 0.2057(4) 0.6511(4) 0.1653(3) 0.0804(11) Uani 1 1 d .
H17 H 0.2583 0.7361 0.1772 0.096 Uiso 1 1 calc R
C18 C 0.2189(3) 0.5458(3) 0.0860(2) 0.0586(8) Uani 1 1 d .
H18 H 0.2794 0.5612 0.0446 0.070 Uiso 1 1 calc R
C19 C 0.4058(2) 0.1898(3) 0.2401(2) 0.0476(7) Uani 1 1 d .
C20 C 0.5361(3) 0.1663(3) 0.2695(2) 0.0587(8) Uani 1 1 d .
H20 H 0.5752 0.1038 0.2271 0.070 Uiso 1 1 calc R
C21 C 0.6087(3) 0.2368(4) 0.3630(3) 0.0719(10) Uani 1 1 d .
H21 H 0.6971 0.2217 0.3825 0.086 Uiso 1 1 calc R
C22 C 0.5528(3) 0.3291(4) 0.4280(2) 0.0678(9) Uani 1 1 d .
C23 C 0.4236(3) 0.3514(4) 0.3956(2) 0.0666(9) Uani 1 1 d .
H23 H 0.3848 0.4151 0.4375 0.080 Uiso 1 1 calc R
C24 C 0.3480(3) 0.2834(3) 0.3031(2) 0.0551(8) Uani 1 1 d .
H24 H 0.2598 0.3001 0.2834 0.066 Uiso 1 1 calc R
C25 C 0.6348(3) 0.4018(5) 0.5300(3) 0.1068(14) Uani 1 1 d .
H25A H 0.6082 0.5047 0.5345 0.160 Uiso 1 1 calc R
H25B H 0.7231 0.3995 0.5261 0.160 Uiso 1 1 calc R
H25C H 0.6253 0.3474 0.5943 0.160 Uiso 1 1 calc R
H2 H -0.016(2) 0.472(3) -0.153(2) 0.069(9) Uiso 1 1 d .

loop_
_atom_site_aniso_label
_atom_site_aniso_U_11
_atom_site_aniso_U_22
_atom_site_aniso_U_33
_atom_site_aniso_U_23
_atom_site_aniso_U_13
_atom_site_aniso_U_12
S1 0.0504(4) 0.0416(4) 0.0554(4) 0.0075(4) 0.0145(3) 0.0010(4)
F1 0.1377(16) 0.1099(17) 0.0588(11) -0.0261(12) 0.0003(11) 0.0546(15)
F2 0.0743(12) 0.0935(15) 0.0886(13) -0.0097(11) 0.0098(10) 0.0418(11)
F3 0.0925(14) 0.0621(14) 0.1272(17) -0.0277(13) 0.0249(13) -0.0082(11)
O1 0.0703(13) 0.0410(12) 0.0740(13) 0.0019(10) 0.0150(10) 0.0125(10)
O2 0.0514(11) 0.0582(15) 0.0720(12) 0.0127(11) 0.0206(9) -0.0085(10)
N1 0.0392(12) 0.0518(15) 0.0433(12) 0.0055(11) 0.0128(10) 0.0066(11)
N2 0.0408(14) 0.0547(16) 0.0473(14) 0.0023(12) 0.0124(11) 0.0073(12)
C1 0.0410(15) 0.0539(19) 0.0403(15) -0.0002(13) 0.0153(12) -0.0016(13)
C2 0.0325(14) 0.0585(19) 0.0439(15) 0.0015(14) 0.0090(12) 0.0009(13)
C3 0.0349(14) 0.0453(18) 0.0442(15) -0.0036(13) 0.0097(11) 0.0001(12)
C4 0.0345(14) 0.0415(16) 0.0390(14) -0.0025(12) 0.0070(11) -0.0006(12)
C5 0.0380(15) 0.0448(17) 0.0429(15) 0.0004(13) 0.0083(12) -0.0003(12)
C6 0.0426(16) 0.0547(18) 0.0415(15) -0.0024(14) 0.0103(12) -0.0040(13)
C7 0.0459(16) 0.0510(19) 0.0428(16) -0.0015(14) 0.0046(13) 0.0012(14)
C8 0.0553(18) 0.071(2) 0.0565(18) 0.0046(16) 0.0040(15) 0.0123(16)
C9 0.075(2) 0.091(3) 0.054(2) 0.0194(18) -0.0034(17) 0.012(2)
C10 0.074(2) 0.095(3) 0.0417(17) 0.0110(18) 0.0111(16) 0.002(2)
C11 0.0545(18) 0.077(2) 0.0478(17) 0.0008(16) 0.0141(14) -0.0003(16)
C12 0.0560(19) 0.072(2) 0.0577(19) -0.009(2) 0.0075(15) 0.011(2)
C13 0.0432(16) 0.0455(18) 0.0393(15) 0.0011(13) 0.0043(12) 0.0096(13)
C14 0.0502(18) 0.087(2) 0.0436(17) 0.0028(17) 0.0131(14) 0.0140(16)
C15 0.070(2) 0.124(4) 0.0438(19) 0.002(2) 0.0128(17) 0.047(2)
C16 0.105(3) 0.089(3) 0.0468(19) -0.0101(19) 0.007(2) 0.045(2)
C17 0.116(3) 0.048(2) 0.066(2) -0.0065(17) -0.001(2) 0.0074(19)
C18 0.071(2) 0.051(2) 0.0530(17) -0.0013(16) 0.0150(15) 0.0016(16)
C19 0.0454(16) 0.0512(19) 0.0479(16) 0.0133(14) 0.0146(13) -0.0029(14)
C20 0.0524(19) 0.0512(19) 0.074(2) 0.0027(16) 0.0189(16) 0.0036(14)
C21 0.0538(19) 0.066(2) 0.085(2) 0.004(2) -0.0055(18) 0.0015(17)
C22 0.077(2) 0.071(2) 0.0496(18) 0.0081(18) 0.0033(17) -0.006(2)
C23 0.075(2) 0.083(3) 0.0441(17) 0.0046(17) 0.0173(16) 0.0098(19)
C24 0.0513(17) 0.070(2) 0.0459(17) 0.0064(16) 0.0161(14) 0.0031(15)
C25 0.116(3) 0.114(3) 0.072(2) -0.009(2) -0.014(2) -0.022(3)

loop_
_atom_type_symbol
_atom_type_description
_atom_type_scat_dispersion_real
_atom_type_scat_dispersion_imag
_atom_type_scat_source
C C 0.0033 0.0016 'International Tables Vol C Tables 4.2.6.8 and 6.1.1.4'
H H 0.0000 0.0000 'International Tables Vol C Tables 4.2.6.8 and 6.1.1.4'
N N 0.0061 0.0033 'International Tables Vol C Tables 4.2.6.8 and 6.1.1.4'
O O 0.0106 0.0060 'International Tables Vol C Tables 4.2.6.8 and 6.1.1.4'
F F 0.0171 0.0103 'International Tables Vol C Tables 4.2.6.8 and 6.1.1.4'
S S 0.1246 0.1234 'International Tables Vol C Tables 4.2.6.8 and 6.1.1.4'

loop_
_geom_angle_atom_site_label_1
_geom_angle_atom_site_label_2
_geom_angle_atom_site_label_3
_geom_angle
O2 S1 O1 119.64(12)
O2 S1 N1 105.74(11)
O1 S1 N1 108.12(11)
O2 S1 C19 108.11(12)
O1 S1 C19 106.13(12)
N1 S1 C19 108.78(12)
C2 N1 C3 119.80(19)
C2 N1 S1 118.09(15)
C3 N1 S1 121.07(16)
C4 N2 C7 109.1(2)
C4 N2 H2 125.4(18)
C7 N2 H2 125.2(18)
C12 C1 C5 113.7(2)
C12 C1 C2 112.9(2)
C5 C1 C2 108.2(2)
C12 C1 H1 107.2
C5 C1 H1 107.2
C2 C1 H1 107.2
N1 C2 C1 111.69(19)
N1 C2 H2A 109.3
C1 C2 H2A 109.3
N1 C2 H2B 109.3
C1 C2 H2B 109.3
H2A C2 H2B 107.9
N1 C3 C4 107.01(18)
N1 C3 C13 114.97(19)
C4 C3 C13 113.0(2)
N1 C3 H3 107.2
C4 C3 H3 107.2
C13 C3 H3 107.2
C5 C4 N2 110.3(2)
C5 C4 C3 127.4(2)
N2 C4 C3 122.2(2)
C4 C5 C6 106.7(2)
C4 C5 C1 122.2(2)
C6 C5 C1 130.9(2)
C11 C6 C7 118.9(2)
C11 C6 C5 134.4(3)
C7 C6 C5 106.7(2)
N2 C7 C8 130.4(3)
N2 C7 C6 107.3(2)
C8 C7 C6 122.3(3)
C9 C8 C7 117.3(3)
C9 C8 H8 121.3
C7 C8 H8 121.3
C8 C9 C10 121.5(3)
C8 C9 H9 119.3
C10 C9 H9 119.3
C11 C10 C9 121.3(3)
C11 C10 H10 119.3
C9 C10 H10 119.3
C10 C11 C6 118.5(3)
C10 C11 H11 120.7
C6 C11 H11 120.7
F2 C12 F1 106.2(2)
F2 C12 F3 105.0(3)
F1 C12 F3 104.9(3)
F2 C12 C1 113.0(3)
F1 C12 C1 112.1(3)
F3 C12 C1 114.9(2)
C18 C13 C14 119.0(3)
C18 C13 C3 121.5(2)
C14 C13 C3 119.4(3)
C13 C14 C15 119.7(3)
C13 C14 H14 120.1
C15 C14 H14 120.1
C16 C15 C14 121.1(3)
C16 C15 H15 119.5
C14 C15 H15 119.5
C15 C16 C17 119.2(3)
C15 C16 H16 120.4
C17 C16 H16 120.4
C16 C17 C18 120.7(3)
C16 C17 H17 119.7
C18 C17 H17 119.7
C13 C18 C17 120.3(3)
C13 C18 H18 119.9
C17 C18 H18 119.9
C20 C19 C24 120.2(3)
C20 C19 S1 119.9(2)
C24 C19 S1 119.8(2)
C19 C20 C21 119.2(3)
C19 C20 H20 120.4
C21 C20 H20 120.4
C22 C21 C20 121.5(3)
C22 C21 H21 119.2
C20 C21 H21 119.2
C23 C22 C21 117.6(3)
C23 C22 C25 122.4(3)
C21 C22 C25 119.9(3)
C22 C23 C24 122.6(3)
C22 C23 H23 118.7
C24 C23 H23 118.7
C23 C24 C19 118.8(3)
C23 C24 H24 120.6
C19 C24 H24 120.6
C22 C25 H25A 109.5
C22 C25 H25B 109.5
H25A C25 H25B 109.5
C22 C25 H25C 109.5
H25A C25 H25C 109.5
H25B C25 H25C 109.5

loop_
_geom_bond_atom_site_label_1
_geom_bond_atom_site_label_2
_geom_bond_distance
S1 O2 1.4257(16)
S1 O1 1.4346(19)
S1 N1 1.616(2)
S1 C19 1.766(3)
F1 C12 1.331(3)
F2 C12 1.330(3)
F3 C12 1.337(4)
N1 C2 1.468(3)
N1 C3 1.485(3)
N2 C4 1.364(3)
N2 C7 1.373(3)
N2 H2 0.89(3)
C1 C12 1.481(4)
C1 C5 1.491(3)
C1 C2 1.526(3)
C1 H1 0.9800
C2 H2A 0.9700
C2 H2B 0.9700
C3 C4 1.493(3)
C3 C13 1.518(3)
C3 H3 0.9800
C4 C5 1.349(3)
C5 C6 1.440(3)
C6 C11 1.394(3)
C6 C7 1.404(3)
C7 C8 1.376(3)
C8 C9 1.375(4)
C8 H8 0.9300
C9 C10 1.382(4)
C9 H9 0.9300
C10 C11 1.372(4)
C10 H10 0.9300
C11 H11 0.9300
C13 C18 1.366(4)
C13 C14 1.380(3)
C14 C15 1.384(4)
C14 H14 0.9300
C15 C16 1.359(5)
C15 H15 0.9300
C16 C17 1.359(4)
C16 H16 0.9300
C17 C18 1.389(4)
C17 H17 0.9300
C18 H18 0.9300
C19 C20 1.372(3)
C19 C24 1.385(4)
C20 C21 1.384(4)
C20 H20 0.9300
C21 C22 1.383(4)
C21 H21 0.9300
C22 C23 1.361(4)
C22 C25 1.504(4)
C23 C24 1.378(4)
C23 H23 0.9300
C24 H24 0.9300
C25 H25A 0.9600
C25 H25B 0.9600
C25 H25C 0.9600

loop_
_geom_hbond_atom_site_label_D
_geom_hbond_atom_site_label_H
_geom_hbond_atom_site_label_A
_geom_hbond_distance_DH
_geom_hbond_distance_HA
_geom_hbond_distance_DA
_geom_hbond_angle_DHA
_geom_hbond_site_symmetry_A
N2 H2 O2 0.89(3) 2.05(3) 2.903(3) 160(2) 2

loop_
_geom_torsion_atom_site_label_1
_geom_torsion_atom_site_label_2
_geom_torsion_atom_site_label_3
_geom_torsion_atom_site_label_4
_geom_torsion
O2 S1 N1 C2 -174.32(19)
O1 S1 N1 C2 -45.1(2)
C19 S1 N1 C2 69.8(2)
O2 S1 N1 C3 17.4(2)
O1 S1 N1 C3 146.65(18)
C19 S1 N1 C3 -98.5(2)
C3 N1 C2 C1 -57.3(3)
S1 N1 C2 C1 134.28(19)
C12 C1 C2 N1 -79.1(3)
C5 C1 C2 N1 47.6(3)
C2 N1 C3 C4 27.9(3)
S1 N1 C3 C4 -164.03(17)
C2 N1 C3 C13 -98.5(3)
S1 N1 C3 C13 69.6(3)
C7 N2 C4 C5 1.5(3)
C7 N2 C4 C3 -174.6(2)
N1 C3 C4 C5 6.6(3)
C13 C3 C4 C5 134.1(3)
N1 C3 C4 N2 -178.0(2)
C13 C3 C4 N2 -50.4(3)
N2 C4 C5 C6 -2.0(3)
C3 C4 C5 C6 173.9(2)
N2 C4 C5 C1 173.5(2)
C3 C4 C5 C1 -10.6(4)
C12 C1 C5 C4 108.6(3)
C2 C1 C5 C4 -17.6(3)
C12 C1 C5 C6 -77.1(4)
C2 C1 C5 C6 156.7(3)
C4 C5 C6 C11 -178.7(3)
C1 C5 C6 C11 6.4(5)
C4 C5 C6 C7 1.7(3)
C1 C5 C6 C7 -173.2(3)
C4 N2 C7 C8 -179.9(3)
C4 N2 C7 C6 -0.4(3)
C11 C6 C7 N2 179.5(2)
C5 C6 C7 N2 -0.8(3)
C11 C6 C7 C8 -0.9(4)
C5 C6 C7 C8 178.8(3)
N2 C7 C8 C9 -178.7(3)
C6 C7 C8 C9 1.9(4)
C7 C8 C9 C10 -0.4(5)
C8 C9 C10 C11 -2.1(5)
C9 C10 C11 C6 3.0(5)
C7 C6 C11 C10 -1.5(4)
C5 C6 C11 C10 178.9(3)
C5 C1 C12 F2 176.0(2)
C2 C1 C12 F2 -60.2(3)
C5 C1 C12 F1 56.1(3)
C2 C1 C12 F1 179.8(2)
C5 C1 C12 F3 -63.5(3)
C2 C1 C12 F3 60.2(3)
N1 C3 C13 C18 66.8(3)
C4 C3 C13 C18 -56.4(3)
N1 C3 C13 C14 -112.0(3)
C4 C3 C13 C14 124.8(2)
C18 C13 C14 C15 -2.1(4)
C3 C13 C14 C15 176.8(2)
C13 C14 C15 C16 -0.3(4)
C14 C15 C16 C17 2.2(5)
C15 C16 C17 C18 -1.7(5)
C14 C13 C18 C17 2.6(4)
C3 C13 C18 C17 -176.2(2)
C16 C17 C18 C13 -0.7(4)
O2 S1 C19 C20 146.7(2)
O1 S1 C19 C20 17.2(2)
N1 S1 C19 C20 -98.9(2)
O2 S1 C19 C24 -31.9(2)
O1 S1 C19 C24 -161.4(2)
N1 S1 C19 C24 82.5(2)
C24 C19 C20 C21 0.3(4)
S1 C19 C20 C21 -178.3(2)
C19 C20 C21 C22 0.6(5)
C20 C21 C22 C23 -1.4(5)
C20 C21 C22 C25 179.1(3)
C21 C22 C23 C24 1.4(5)
C25 C22 C23 C24 -179.1(3)
C22 C23 C24 C19 -0.6(4)
C20 C19 C24 C23 -0.3(4)
S1 C19 C24 C23 178.3(2)
